data_4300280
loop_
_publ_author_name
'Luzyanin, Konstantin V.'
'Kukushkin, Vadim Yu.'
'Ryabov, Alexander D.'
'Haukka, Matti'
'Pombeiro, Armando J. L.'

_publ_section_title
;
 Kinetic and Mechanistic Study of the Pt(II) versus Pt(IV) Effect in
 the Platinum-Mediated Nitrile--Hydroxylamine Coupling
;
_journal_coden_ASTM INOCAJ
_journal_issue 8
_journal_name_full 'Inorganic Chemistry'
_journal_page_first 2944
_journal_page_last 2953
_journal_paper_doi 10.1021/ic048388c
_journal_volume 44
_journal_year 2005
_chemical_formula_sum 'C10 H24 Cl2 N4 O2 Pt'
_chemical_formula_weight 498.32
_chemical_name_common PtCl2(NHC(Et)ON(Me)2)2
_space_group_IT_number 2
_symmetry_cell_setting triclinic
_symmetry_space_group_name_Hall '-P 1'
_symmetry_space_group_name_H-M 'P -1'
_cell_angle_alpha 103.695(10)
_cell_angle_beta 91.346(15)
_cell_angle_gamma 92.089(13)
_cell_formula_units_Z 2
_cell_length_a 8.2530(15)
_cell_length_b 9.9420(12)
_cell_length_c 10.6695(18)
_cell_measurement_temperature 110(2)
_cell_volume 849.5(2)
_diffrn_ambient_temperature 110(2)
_exptl_crystal_density_diffrn 1.948
_cod_duplicate_entry 4300807
_cod_depositor_comments
;
The following automatic conversions were performed:
'_symmetry_cell_setting' value 'Triclinic' changed to 'triclinic'
according to '/home/saulius/struct/CIF-dictionaries/cif_core.dic'
dictionary named 'cif_core.dic' version 2.4.1 from 2010-06-29.

Automatic conversion script
Id: cif_fix_enum 1527 2010-12-29 10:47:43Z saulius 
;
_cod_database_code 4300280

loop_
_symmetry_equiv_pos_as_xyz
'x, y, z'
'-x, -y, -z'

loop_
_atom_site_label
_atom_site_type_symbol
_atom_site_fract_x
_atom_site_fract_y
_atom_site_fract_z
_atom_site_U_iso_or_equiv
_atom_site_adp_type
_atom_site_occupancy
_atom_site_symmetry_multiplicity
_atom_site_calc_flag
_atom_site_refinement_flags
_atom_site_disorder_assembly
_atom_site_disorder_group
Pt1 Pt -0.01706(2) 0.016943(18) 0.252049(14) 0.01542(9) Uani 1 1 d . . .
Cl1 Cl -0.15985(18) 0.17002(13) 0.16567(12) 0.0223(3) Uani 1 1 d . . .
Cl2 Cl 0.11973(17) 0.19226(13) 0.40103(11) 0.0222(3) Uani 1 1 d . . .
O1 O 0.3172(4) -0.2631(4) 0.3403(3) 0.0196(8) Uani 1 1 d . . .
O2 O -0.3095(5) -0.3242(4) 0.0360(3) 0.0228(8) Uani 1 1 d . . .
N1 N 0.1092(6) -0.1176(4) 0.3268(4) 0.0169(9) Uani 1 1 d . . .
N2 N 0.2697(6) -0.2426(5) 0.4767(4) 0.0225(10) Uani 1 1 d . . .
N3 N -0.1351(6) -0.1347(5) 0.1186(4) 0.0188(9) Uani 1 1 d . . .
N4 N -0.2619(6) -0.3003(5) -0.0912(4) 0.0221(10) Uani 1 1 d . . .
C1 C 0.2265(7) -0.1865(5) 0.2788(4) 0.0183(11) Uani 1 1 d . . .
C2 C 0.2882(7) -0.1910(5) 0.1463(4) 0.0196(11) Uani 1 1 d . . .
H2A H 0.1952 -0.1965 0.0847 0.024 Uiso 1 1 calc R . .
H2B H 0.3513 -0.2749 0.1172 0.024 Uiso 1 1 calc R . .
C3 C 0.3958(7) -0.0619(6) 0.1469(5) 0.0264(12) Uani 1 1 d . . .
H3A H 0.3381 0.0213 0.1861 0.040 Uiso 1 1 calc R . .
H3B H 0.4218 -0.0604 0.0581 0.040 Uiso 1 1 calc R . .
H3C H 0.4964 -0.0641 0.1970 0.040 Uiso 1 1 calc R . .
C4 C 0.4093(9) -0.1704(8) 0.5505(5) 0.0462(19) Uani 1 1 d . . .
H4A H 0.3900 -0.1566 0.6429 0.069 Uiso 1 1 calc R . .
H4B H 0.4273 -0.0802 0.5298 0.069 Uiso 1 1 calc R . .
H4C H 0.5053 -0.2255 0.5289 0.069 Uiso 1 1 calc R . .
C5 C 0.2414(9) -0.3803(6) 0.4961(5) 0.0362(15) Uani 1 1 d . . .
H5A H 0.3401 -0.4323 0.4780 0.054 Uiso 1 1 calc R . .
H5B H 0.1527 -0.4279 0.4378 0.054 Uiso 1 1 calc R . .
H5C H 0.2120 -0.3740 0.5857 0.054 Uiso 1 1 calc R . .
C6 C -0.2312(7) -0.2322(5) 0.1345(4) 0.0186(11) Uani 1 1 d . . .
C7 C -0.2695(7) -0.2632(6) 0.2607(5) 0.0219(11) Uani 1 1 d . . .
H7A H -0.3887 -0.2717 0.2674 0.026 Uiso 1 1 calc R . .
H7B H -0.2279 -0.1852 0.3315 0.026 Uiso 1 1 calc R . .
C8 C -0.1948(8) -0.3971(6) 0.2765(5) 0.0323(14) Uani 1 1 d . . .
H8A H -0.2382 -0.4750 0.2081 0.048 Uiso 1 1 calc R . .
H8B H -0.2215 -0.4132 0.3608 0.048 Uiso 1 1 calc R . .
H8C H -0.0767 -0.3888 0.2705 0.048 Uiso 1 1 calc R . .
C9 C -0.4153(8) -0.3261(7) -0.1668(5) 0.0342(14) Uani 1 1 d . . .
H9A H -0.3954 -0.3232 -0.2563 0.051 Uiso 1 1 calc R . .
H9B H -0.4911 -0.2548 -0.1299 0.051 Uiso 1 1 calc R . .
H9C H -0.4621 -0.4175 -0.1646 0.051 Uiso 1 1 calc R . .
C10 C -0.1472(8) -0.4048(6) -0.1392(5) 0.0317(14) Uani 1 1 d . . .
H10A H -0.0500 -0.3887 -0.0822 0.048 Uiso 1 1 calc R . .
H10B H -0.1172 -0.4002 -0.2264 0.048 Uiso 1 1 calc R . .
H10C H -0.1965 -0.4966 -0.1415 0.048 Uiso 1 1 calc R . .
H01 H 0.081(10) -0.122(9) 0.412(7) 0.08(3) Uiso 1 1 d . . .
H03 H -0.116(8) -0.136(7) 0.030(5) 0.036(17) Uiso 1 1 d . . .

loop_
_atom_site_aniso_label
_atom_site_aniso_U_11
_atom_site_aniso_U_22
_atom_site_aniso_U_33
_atom_site_aniso_U_23
_atom_site_aniso_U_13
_atom_site_aniso_U_12
Pt1 0.01842(14) 0.01415(13) 0.01382(12) 0.00384(8) -0.00167(8) 0.00026(9)
Cl1 0.0292(7) 0.0184(6) 0.0208(6) 0.0076(5) -0.0052(5) 0.0028(6)
Cl2 0.0263(7) 0.0198(6) 0.0185(6) 0.0012(5) -0.0046(5) -0.0007(6)
O1 0.021(2) 0.0225(19) 0.0166(16) 0.0071(14) 0.0017(14) 0.0044(17)
O2 0.030(2) 0.0188(19) 0.0186(16) 0.0035(14) -0.0013(15) -0.0060(18)
N1 0.018(2) 0.016(2) 0.0160(19) 0.0018(16) 0.0000(17) -0.003(2)
N2 0.035(3) 0.022(2) 0.0128(18) 0.0084(17) 0.0011(18) -0.001(2)
N3 0.021(2) 0.021(2) 0.0155(19) 0.0081(17) -0.0045(17) 0.001(2)
N4 0.029(3) 0.023(2) 0.0150(19) 0.0053(17) -0.0017(18) 0.001(2)
C1 0.021(3) 0.014(2) 0.020(2) 0.005(2) -0.004(2) -0.003(2)
C2 0.026(3) 0.019(3) 0.015(2) 0.0051(19) 0.003(2) 0.005(2)
C3 0.027(3) 0.026(3) 0.028(3) 0.010(2) 0.009(2) 0.005(3)
C4 0.046(4) 0.068(5) 0.022(3) 0.010(3) -0.005(3) -0.028(4)
C5 0.060(5) 0.023(3) 0.029(3) 0.012(2) 0.009(3) 0.003(3)
C6 0.022(3) 0.019(3) 0.016(2) 0.0046(19) 0.002(2) 0.008(2)
C7 0.017(3) 0.025(3) 0.024(2) 0.008(2) 0.003(2) 0.000(2)
C8 0.046(4) 0.020(3) 0.032(3) 0.010(2) -0.009(3) -0.005(3)
C9 0.038(4) 0.036(3) 0.026(3) 0.003(3) -0.013(3) -0.003(3)
C10 0.037(4) 0.025(3) 0.031(3) 0.001(2) 0.006(3) 0.002(3)

loop_
_geom_bond_atom_site_label_1
_geom_bond_atom_site_label_2
_geom_bond_distance
_geom_bond_site_symmetry_2
_geom_bond_publ_flag
Pt1 N3 2.015(4) . ?
Pt1 N1 2.020(4) . ?
Pt1 Cl1 2.3018(12) . ?
Pt1 Cl2 2.3021(13) . ?
O1 C1 1.352(6) . ?
O1 N2 1.484(5) . ?
O2 C6 1.352(6) . ?
O2 N4 1.491(5) . ?
N1 C1 1.254(7) . ?
N2 C5 1.444(7) . ?
N2 C4 1.447(8) . ?
N3 C6 1.275(7) . ?
N4 C10 1.442(8) . ?
N4 C9 1.467(7) . ?
C1 C2 1.505(6) . ?
C2 C3 1.532(8) . ?
C6 C7 1.490(6) . ?
C7 C8 1.530(7) . ?
